data_7157194
loop_
_publ_author_name
'Song, Bo'
'Wang, Mengdan'
'Xu, Murong'
'Kong, Lingkai'
'Xie, Huihui'
'Wang, Cheng-Yu'
'LI, Yanzhong'

_publ_section_title
;
 Controllable Synthesis of Pyrido[2,3-b]indol-4-ones or
 Indolo[3,2-b]quinolines via Formal Intramolecular C(sp2)-H
 Functionalization
;
_journal_name_full 'Organic &amp; Biomolecular Chemistry'
_journal_paper_doi 10.1039/C9OB02108F
_journal_year 2019
_chemical_absolute_configuration ad
_chemical_formula_sum 'C24.5 H18 Br Cl N2 O'
_chemical_formula_weight 471.77
_space_group_crystal_system orthorhombic
_space_group_IT_number 29
_space_group_name_Hall 'P 2c -2ac'
_space_group_name_H-M_alt 'P c a 21'
_atom_sites_solution_hydrogens geom
_audit_creation_method SHELXL-2013
_audit_update_record
;
2019-07-29 deposited with the CCDC.	2019-11-08 downloaded from the CCDC.
;
_cell_angle_alpha 90
_cell_angle_beta 90
_cell_angle_gamma 90
_cell_formula_units_Z 8
_cell_length_a 29.0281(10)
_cell_length_b 11.0265(3)
_cell_length_c 12.8199(4)
_cell_measurement_reflns_used 9848
_cell_measurement_temperature 173(2)
_cell_measurement_theta_max 54.876
_cell_measurement_theta_min 5.071
_cell_volume 4103.4(2)
_computing_cell_refinement 'Bruker SAINT'
_computing_data_collection 'Bruker APEX2'
_computing_data_reduction 'Bruker SAINT'
_computing_molecular_graphics 'Bruker SHELXTL'
_computing_publication_material 'Bruker SHELXTL'
_computing_structure_refinement 'SHELXL-2013 (Sheldrick, 2013)'
_computing_structure_solution 'SHELXS-97 (Sheldrick 2008)'
_diffrn_ambient_temperature 173(2)
_diffrn_measured_fraction_theta_full 0.998
_diffrn_measured_fraction_theta_max 0.998
_diffrn_measurement_device_type 'Bruker APEX-II CCD'
_diffrn_measurement_method '\f and \w scans'
_diffrn_radiation_type MoK\a
_diffrn_radiation_wavelength 0.71073
_diffrn_reflns_av_R_equivalents 0.0511
_diffrn_reflns_av_unetI/netI 0.0516
_diffrn_reflns_Laue_measured_fraction_full 0.998
_diffrn_reflns_Laue_measured_fraction_max 0.998
_diffrn_reflns_limit_h_max 35
_diffrn_reflns_limit_h_min -35
_diffrn_reflns_limit_k_max 13
_diffrn_reflns_limit_k_min -12
_diffrn_reflns_limit_l_max 15
_diffrn_reflns_limit_l_min -15
_diffrn_reflns_number 37638
_diffrn_reflns_point_group_measured_fraction_full 0.992
_diffrn_reflns_point_group_measured_fraction_max 0.992
_diffrn_reflns_theta_full 25.242
_diffrn_reflns_theta_max 25.999
_diffrn_reflns_theta_min 2.535
_exptl_absorpt_coefficient_mu 2.153
_exptl_absorpt_correction_T_max 0.7456
_exptl_absorpt_correction_T_min 0.5705
_exptl_absorpt_correction_type multi-scan
_exptl_absorpt_process_details sadabs
_exptl_crystal_colour colorless
_exptl_crystal_density_diffrn 1.527
_exptl_crystal_description prismatic
_exptl_crystal_F_000 1912
_exptl_crystal_size_max 0.180
_exptl_crystal_size_mid 0.150
_exptl_crystal_size_min 0.120
_refine_diff_density_max 1.375
_refine_diff_density_min -1.337
_refine_diff_density_rms 0.065
_refine_ls_abs_structure_details
; 
 Flack x determined using 3066 quotients [(I+)-(I-)]/[(I+)+(I-)] 
 (Parsons and Flack (2004), Acta Cryst. A60, s61). 
;
_refine_ls_abs_structure_Flack 0.018(4)
_refine_ls_extinction_expression Fc^*^=kFc[1+0.001xFc^2^\l^3^/sin(2\q)]^-1/4^
_refine_ls_extinction_method SHELXL
_refine_ls_goodness_of_fit_ref 1.022
_refine_ls_hydrogen_treatment constr
_refine_ls_matrix_type full
_refine_ls_number_parameters 535
_refine_ls_number_reflns 8004
_refine_ls_number_restraints 13
_refine_ls_restrained_S_all 1.032
_refine_ls_R_factor_all 0.0431
_refine_ls_R_factor_gt 0.0355
_refine_ls_shift/su_max 0.002
_refine_ls_shift/su_mean 0.000
_refine_ls_structure_factor_coef Fsqd
_refine_ls_weighting_details 'w=1/[\s^2^(Fo^2^)+(0.0194P)^2^+4.2472P] where P=(Fo^2^+2Fc^2^)/3'
_refine_ls_weighting_scheme calc
_refine_ls_wR_factor_gt 0.0744
_refine_ls_wR_factor_ref 0.0783
_reflns_Friedel_coverage 0.896
_reflns_Friedel_fraction_full 0.985
_reflns_Friedel_fraction_max 0.985
_reflns_number_gt 7183
_reflns_number_total 8004
_reflns_threshold_expression 'I > 2\s(I)'
_cod_data_source_file c9ob02108f2.cif
_cod_data_source_block d8v18015
_cod_original_formula_sum 'C24.50 H18 Br Cl N2 O'
_cod_database_code 7157194
_shelx_space_group_comment
; 
The symmetry employed for this shelxl refinement is uniquely defined 
by the following loop, which should always be used as a source of 
symmetry information in preference to the above space-group names. 
They are only intended as comments. 
;
_shelx_estimated_absorpt_t_min 0.698
_shelx_estimated_absorpt_t_max 0.782
_shelxl_version_number 2013-4

loop_
_space_group_symop_operation_xyz
'x, y, z'
'-x, -y, z+1/2'
'x+1/2, -y, z'
'-x+1/2, y, z+1/2'

loop_
_atom_site_label
_atom_site_type_symbol
_atom_site_fract_x
_atom_site_fract_y
_atom_site_fract_z
_atom_site_U_iso_or_equiv
_atom_site_adp_type
_atom_site_occupancy
_atom_site_site_symmetry_order
_atom_site_calc_flag
_atom_site_refinement_flags_posn
_atom_site_refinement_flags_adp
Br1 Br 0.61549(2) 0.31174(4) 0.67659(4) 0.02449(13) Uani 1 1 d . .
Br2 Br 0.63507(2) 0.33284(4) 0.37826(4) 0.02807(14) Uani 1 1 d . .
Cl1 Cl 0.70841(7) 1.0062(2) 0.29195(17) 0.0676(6) Uani 1 1 d . U
Cl2 Cl 0.63235(10) 1.0331(5) 0.1480(3) 0.181(2) Uani 1 1 d . U
N1 N 0.53445(15) 0.8102(4) 0.6968(3) 0.0228(10) Uani 1 1 d . .
N2 N 0.52373(14) 0.5965(4) 0.6467(3) 0.0197(9) Uani 1 1 d . .
N3 N 0.68269(16) 0.8309(4) 0.5299(4) 0.0230(10) Uani 1 1 d . .
N4 N 0.70764(15) 0.6188(4) 0.5068(3) 0.0210(9) Uani 1 1 d . .
O1 O 0.65771(13) 0.5497(3) 0.7507(3) 0.0305(9) Uani 1 1 d . .
O2 O 0.57837(11) 0.5671(3) 0.3766(3) 0.0255(8) Uani 1 1 d . .
C1 C 0.57044(19) 0.8746(5) 0.7446(4) 0.0252(12) Uani 1 1 d . .
C2 C 0.5719(2) 0.9944(5) 0.7770(4) 0.0322(13) Uani 1 1 d . .
H2 H 0.5464 1.0470 0.7666 0.039 Uiso 1 1 calc R U
C3 C 0.6123(2) 1.0356(6) 0.8255(5) 0.0388(16) Uani 1 1 d . .
H3 H 0.6141 1.1169 0.8496 0.047 Uiso 1 1 calc R U
C4 C 0.6498(2) 0.9581(5) 0.8385(5) 0.0385(15) Uani 1 1 d . .
H4 H 0.6771 0.9883 0.8700 0.046 Uiso 1 1 calc R U
C5 C 0.6481(2) 0.8388(5) 0.8067(4) 0.0321(13) Uani 1 1 d . .
H5 H 0.6740 0.7872 0.8161 0.038 Uiso 1 1 calc R U
C6 C 0.60778(18) 0.7949(5) 0.7604(4) 0.0240(11) Uani 1 1 d . .
C7 C 0.59341(18) 0.6786(4) 0.7222(4) 0.0212(11) Uani 1 1 d . .
C8 C 0.54887(16) 0.6923(4) 0.6862(4) 0.0202(10) Uani 1 1 d . .
C9 C 0.54467(17) 0.4821(5) 0.6453(4) 0.0189(11) Uani 1 1 d . .
C10 C 0.58862(16) 0.4682(4) 0.6782(4) 0.0200(9) Uani 1 1 d . .
C11 C 0.61769(18) 0.5648(5) 0.7201(4) 0.0212(11) Uani 1 1 d . .
C12 C 0.51493(17) 0.3810(4) 0.6068(4) 0.0203(11) Uani 1 1 d . .
C13 C 0.51544(19) 0.3493(5) 0.5019(4) 0.0246(12) Uani 1 1 d . .
H13 H 0.5352 0.3904 0.4546 0.030 Uiso 1 1 calc R U
C14 C 0.4868(2) 0.2573(5) 0.4665(4) 0.0317(13) Uani 1 1 d . .
H14 H 0.4865 0.2366 0.3946 0.038 Uiso 1 1 calc R U
C15 C 0.4586(2) 0.1952(5) 0.5362(5) 0.0321(14) Uani 1 1 d . .
H15 H 0.4390 0.1321 0.5121 0.039 Uiso 1 1 calc R U
C16 C 0.45930(19) 0.2261(5) 0.6404(5) 0.0321(13) Uani 1 1 d . .
H16 H 0.4405 0.1830 0.6884 0.039 Uiso 1 1 calc R U
C17 C 0.48709(17) 0.3192(5) 0.6753(5) 0.0274(11) Uani 1 1 d . .
H17 H 0.4870 0.3406 0.7471 0.033 Uiso 1 1 calc R U
C18 C 0.47944(17) 0.6113(5) 0.5964(4) 0.0206(11) Uani 1 1 d . .
C19 C 0.47933(19) 0.6293(5) 0.4887(4) 0.0258(12) Uani 1 1 d . .
H19 H 0.5074 0.6323 0.4506 0.031 Uiso 1 1 calc R U
C20 C 0.4376(2) 0.6426(6) 0.4391(4) 0.0355(14) Uani 1 1 d . .
H20 H 0.4367 0.6562 0.3660 0.043 Uiso 1 1 calc R U
C21 C 0.3971(2) 0.6364(6) 0.4947(5) 0.0393(15) Uani 1 1 d . .
H21 H 0.3685 0.6464 0.4598 0.047 Uiso 1 1 calc R U
C22 C 0.3977(2) 0.6159(6) 0.6003(5) 0.0381(15) Uani 1 1 d . .
H22 H 0.3696 0.6099 0.6378 0.046 Uiso 1 1 calc R U
C23 C 0.43931(18) 0.6037(5) 0.6524(4) 0.0282(12) Uani 1 1 d . .
H23 H 0.4400 0.5904 0.7256 0.034 Uiso 1 1 calc R U
C24 C 0.49055(18) 0.8686(5) 0.6709(5) 0.0335(12) Uani 1 1 d . .
H24A H 0.4807 0.8432 0.6011 0.050 Uiso 1 1 calc R U
H24B H 0.4944 0.9569 0.6723 0.050 Uiso 1 1 calc R U
H24C H 0.4672 0.8447 0.7221 0.050 Uiso 1 1 calc R U
C25 C 0.64154(19) 0.8926(5) 0.5087(4) 0.0245(12) Uani 1 1 d . .
C26 C 0.6303(2) 1.0145(5) 0.5254(5) 0.0311(13) Uani 1 1 d . .
H26 H 0.6518 1.0689 0.5560 0.037 Uiso 1 1 calc R U
C27 C 0.5872(2) 1.0527(5) 0.4963(5) 0.0338(14) Uani 1 1 d . .
H27 H 0.5786 1.1345 0.5090 0.041 Uiso 1 1 calc R U
C28 C 0.5559(2) 0.9751(5) 0.4489(4) 0.0293(13) Uani 1 1 d . .
H28 H 0.5265 1.0050 0.4286 0.035 Uiso 1 1 calc R U
C29 C 0.56686(19) 0.8547(5) 0.4307(4) 0.0249(12) Uani 1 1 d . .
H29 H 0.5455 0.8022 0.3975 0.030 Uiso 1 1 calc R U
C30 C 0.61005(17) 0.8120(4) 0.4622(4) 0.0204(10) Uani 1 1 d . .
C31 C 0.63258(17) 0.6972(5) 0.4566(4) 0.0200(10) Uani 1 1 d . .
C32 C 0.67648(18) 0.7124(5) 0.4996(4) 0.0221(11) Uani 1 1 d . .
C33 C 0.69413(17) 0.5052(4) 0.4702(4) 0.0207(11) Uani 1 1 d . .
C34 C 0.65182(18) 0.4888(5) 0.4270(4) 0.0206(11) Uani 1 1 d . .
C35 C 0.61697(18) 0.5832(5) 0.4161(4) 0.0205(10) Uani 1 1 d . .
C36 C 0.72783(17) 0.4045(4) 0.4801(4) 0.0226(11) Uani 1 1 d . .
C37 C 0.75114(19) 0.3634(5) 0.3926(5) 0.0309(13) Uani 1 1 d . .
H37 H 0.7470 0.4023 0.3271 0.037 Uiso 1 1 calc R U
C38 C 0.7808(2) 0.2644(6) 0.4017(5) 0.0367(15) Uani 1 1 d . .
H38 H 0.7966 0.2348 0.3420 0.044 Uiso 1 1 calc R U
C39 C 0.7871(2) 0.2096(5) 0.4966(6) 0.0422(16) Uani 1 1 d . .
H39 H 0.8072 0.1420 0.5021 0.051 Uiso 1 1 calc R U
C40 C 0.7646(2) 0.2516(6) 0.5840(5) 0.0372(15) Uani 1 1 d . .
H40 H 0.7695 0.2136 0.6496 0.045 Uiso 1 1 calc R U
C41 C 0.73471(18) 0.3497(5) 0.5760(4) 0.0271(12) Uani 1 1 d . .
H41 H 0.7191 0.3789 0.6361 0.033 Uiso 1 1 calc R U
C42 C 0.75242(18) 0.6327(5) 0.5560(4) 0.0209(11) Uani 1 1 d . .
C43 C 0.79167(19) 0.6349(5) 0.4948(5) 0.0293(12) Uani 1 1 d . .
H43 H 0.7895 0.6283 0.4211 0.035 Uiso 1 1 calc R U
C44 C 0.8344(2) 0.6470(6) 0.5429(5) 0.0369(15) Uani 1 1 d . .
H44 H 0.8617 0.6497 0.5020 0.044 Uiso 1 1 calc R U
C45 C 0.8371(2) 0.6550(5) 0.6503(5) 0.0390(15) Uani 1 1 d . .
H45 H 0.8662 0.6625 0.6833 0.047 Uiso 1 1 calc R U
C46 C 0.7974(2) 0.6520(5) 0.7097(4) 0.0322(13) Uani 1 1 d . .
H46 H 0.7995 0.6588 0.7834 0.039 Uiso 1 1 calc R U
C47 C 0.75443(19) 0.6391(5) 0.6631(4) 0.0275(12) Uani 1 1 d . .
H47 H 0.7272 0.6349 0.7041 0.033 Uiso 1 1 calc R U
C48 C 0.7232(2) 0.8954(5) 0.5684(5) 0.0377(15) Uani 1 1 d . .
H48A H 0.7255 0.8853 0.6442 0.057 Uiso 1 1 calc R U
H48B H 0.7205 0.9818 0.5516 0.057 Uiso 1 1 calc R U
H48C H 0.7509 0.8623 0.5353 0.057 Uiso 1 1 calc R U
C49 C 0.6528(3) 0.9759(10) 0.2525(8) 0.085(3) Uani 1 1 d . .
H49A H 0.6500 0.8868 0.2461 0.101 Uiso 1 1 calc R U
H49B H 0.6322 1.0009 0.3102 0.101 Uiso 1 1 calc R U

loop_
_atom_site_aniso_label
_atom_site_aniso_U_11
_atom_site_aniso_U_22
_atom_site_aniso_U_33
_atom_site_aniso_U_23
_atom_site_aniso_U_13
_atom_site_aniso_U_12
Br1 0.0246(3) 0.0221(2) 0.0267(2) -0.0022(2) -0.0010(2) 0.0056(2)
Br2 0.0273(3) 0.0203(2) 0.0367(3) -0.0040(2) -0.0074(2) 0.0001(2)
Cl1 0.0507(11) 0.0931(16) 0.0589(11) 0.0164(11) 0.0103(9) -0.0066(11)
Cl2 0.084(2) 0.315(6) 0.143(3) 0.158(4) -0.040(2) -0.089(3)
N1 0.027(2) 0.017(2) 0.024(2) -0.0007(18) 0.0014(18) 0.0018(18)
N2 0.017(2) 0.020(2) 0.022(2) -0.0007(16) -0.0014(16) 0.0001(17)
N3 0.023(3) 0.020(2) 0.026(2) 0.0007(17) -0.0056(17) -0.0007(18)
N4 0.021(2) 0.021(2) 0.021(2) 0.0025(17) -0.0043(18) -0.0002(18)
O1 0.020(2) 0.033(2) 0.039(2) -0.0011(17) -0.0081(17) -0.0004(16)
O2 0.0197(18) 0.0238(18) 0.0332(19) 0.0010(18) -0.0053(18) -0.0018(14)
C1 0.033(3) 0.025(3) 0.017(2) 0.001(2) 0.001(2) -0.003(2)
C2 0.043(4) 0.023(3) 0.031(3) 0.002(2) -0.001(3) 0.000(3)
C3 0.061(5) 0.019(3) 0.036(3) 0.000(2) -0.002(3) -0.011(3)
C4 0.042(4) 0.027(3) 0.046(4) 0.002(3) -0.014(3) -0.012(3)
C5 0.033(3) 0.031(3) 0.032(3) 0.005(2) -0.008(2) -0.008(3)
C6 0.031(3) 0.021(3) 0.020(2) 0.002(2) 0.002(2) -0.009(2)
C7 0.023(3) 0.021(3) 0.019(2) 0.001(2) 0.001(2) -0.001(2)
C8 0.024(2) 0.021(2) 0.016(2) -0.001(2) 0.002(2) -0.001(2)
C9 0.020(3) 0.023(3) 0.015(2) -0.0007(18) 0.0001(19) 0.001(2)
C10 0.023(3) 0.018(2) 0.018(2) 0.000(2) 0.002(2) 0.0012(18)
C11 0.024(3) 0.021(3) 0.019(2) 0.0021(19) 0.002(2) 0.001(2)
C12 0.019(3) 0.017(3) 0.025(3) 0.000(2) -0.005(2) 0.003(2)
C13 0.026(3) 0.024(3) 0.024(3) -0.001(2) 0.001(2) 0.005(2)
C14 0.037(3) 0.035(3) 0.024(3) -0.008(2) -0.009(3) 0.002(3)
C15 0.027(4) 0.027(3) 0.043(3) -0.005(3) -0.006(2) -0.003(2)
C16 0.023(3) 0.034(3) 0.039(3) -0.001(2) 0.003(2) -0.010(2)
C17 0.027(3) 0.032(3) 0.023(2) -0.001(3) 0.001(3) -0.005(2)
C18 0.018(3) 0.020(3) 0.023(3) -0.001(2) -0.005(2) 0.001(2)
C19 0.029(3) 0.027(3) 0.021(3) 0.001(2) 0.000(2) 0.005(2)
C20 0.036(4) 0.044(4) 0.027(3) 0.000(3) -0.007(3) 0.009(3)
C21 0.029(3) 0.041(4) 0.049(4) -0.009(3) -0.020(3) 0.011(3)
C22 0.019(3) 0.044(4) 0.051(4) -0.002(3) -0.001(3) 0.004(3)
C23 0.024(3) 0.034(3) 0.027(3) 0.000(2) 0.001(2) 0.003(2)
C24 0.034(3) 0.024(3) 0.042(3) -0.006(3) -0.008(3) 0.010(2)
C25 0.028(3) 0.024(3) 0.022(3) 0.002(2) 0.001(2) 0.001(2)
C26 0.037(4) 0.026(3) 0.030(3) -0.005(3) -0.002(2) 0.000(3)
C27 0.040(4) 0.024(3) 0.037(3) -0.003(2) 0.000(3) 0.005(3)
C28 0.028(3) 0.025(3) 0.035(3) 0.005(2) 0.003(2) 0.007(2)
C29 0.025(3) 0.024(3) 0.025(3) 0.001(2) -0.001(2) 0.001(2)
C30 0.023(3) 0.019(3) 0.020(2) -0.0001(19) 0.001(2) 0.002(2)
C31 0.019(2) 0.024(3) 0.017(2) 0.0009(19) 0.002(2) 0.003(2)
C32 0.023(3) 0.022(3) 0.021(3) 0.000(2) 0.000(2) 0.000(2)
C33 0.024(3) 0.020(3) 0.018(2) 0.003(2) 0.000(2) 0.002(2)
C34 0.023(3) 0.021(3) 0.018(2) -0.0007(19) -0.002(2) -0.002(2)
C35 0.020(3) 0.022(3) 0.020(2) 0.0041(19) 0.004(2) -0.001(2)
C36 0.017(3) 0.019(3) 0.032(3) -0.001(2) -0.001(2) -0.003(2)
C37 0.025(3) 0.033(3) 0.035(3) -0.003(3) 0.000(3) 0.003(2)
C38 0.026(3) 0.038(3) 0.047(4) -0.011(3) -0.001(3) 0.011(3)
C39 0.030(3) 0.028(3) 0.069(5) -0.002(3) -0.014(3) 0.011(3)
C40 0.036(3) 0.033(3) 0.043(4) 0.007(3) -0.009(3) 0.006(3)
C41 0.026(3) 0.025(3) 0.031(3) 0.002(2) -0.003(2) 0.000(2)
C42 0.021(3) 0.018(3) 0.023(3) 0.003(2) -0.005(2) 0.000(2)
C43 0.026(3) 0.030(3) 0.032(3) 0.005(2) 0.002(3) -0.002(2)
C44 0.019(3) 0.044(4) 0.047(4) 0.000(3) 0.004(3) -0.002(3)
C45 0.027(3) 0.037(3) 0.053(4) 0.003(3) -0.016(3) 0.000(3)
C46 0.035(3) 0.033(3) 0.028(3) 0.004(2) -0.011(2) -0.001(3)
C47 0.025(3) 0.029(3) 0.028(3) 0.001(2) -0.004(3) -0.001(2)
C48 0.037(3) 0.027(3) 0.049(4) -0.003(3) -0.017(3) -0.005(3)
C49 0.063(6) 0.107(8) 0.083(7) 0.022(6) 0.011(5) -0.029(6)

loop_
_atom_type_symbol
_atom_type_description
_atom_type_scat_dispersion_real
_atom_type_scat_dispersion_imag
_atom_type_scat_source
C C 0.0033 0.0016 'International Tables Vol C Tables 4.2.6.8 and 6.1.1.4'
H H 0.0000 0.0000 'International Tables Vol C Tables 4.2.6.8 and 6.1.1.4'
N N 0.0061 0.0033 'International Tables Vol C Tables 4.2.6.8 and 6.1.1.4'
O O 0.0106 0.0060 'International Tables Vol C Tables 4.2.6.8 and 6.1.1.4'
Br Br -0.2901 2.4595 'International Tables Vol C Tables 4.2.6.8 and 6.1.1.4'
Cl Cl 0.1484 0.1585 'International Tables Vol C Tables 4.2.6.8 and 6.1.1.4'

loop_
_geom_angle_atom_site_label_1
_geom_angle_atom_site_label_2
_geom_angle_atom_site_label_3
_geom_angle
C8 N1 C1 107.2(4)
C8 N1 C24 131.2(4)
C1 N1 C24 121.6(4)
C8 N2 C9 117.7(4)
C8 N2 C18 123.2(4)
C9 N2 C18 118.8(4)
C32 N3 C25 107.2(4)
C32 N3 C48 131.6(5)
C25 N3 C48 121.0(4)
C32 N4 C33 117.8(4)
C32 N4 C42 122.5(4)
C33 N4 C42 119.5(4)
C2 C1 N1 129.5(5)
C2 C1 C6 121.9(5)
N1 C1 C6 108.6(4)
C1 C2 C3 117.8(6)
C1 C2 H2 121.1
C3 C2 H2 121.1
C4 C3 C2 120.5(6)
C4 C3 H3 119.7
C2 C3 H3 119.7
C5 C4 C3 121.5(6)
C5 C4 H4 119.2
C3 C4 H4 119.2
C4 C5 C6 118.9(6)
C4 C5 H5 120.5
C6 C5 H5 120.5
C5 C6 C1 119.3(5)
C5 C6 C7 134.2(5)
C1 C6 C7 106.6(5)
C8 C7 C6 106.7(4)
C8 C7 C11 123.2(5)
C6 C7 C11 130.1(5)
N1 C8 N2 126.9(4)
N1 C8 C7 110.9(4)
N2 C8 C7 122.3(4)
C10 C9 N2 120.5(4)
C10 C9 C12 124.3(4)
N2 C9 C12 115.2(4)
C9 C10 C11 125.3(4)
C9 C10 Br1 119.2(4)
C11 C10 Br1 115.5(3)
O1 C11 C7 124.8(5)
O1 C11 C10 124.1(5)
C7 C11 C10 111.1(4)
C17 C12 C13 120.0(5)
C17 C12 C9 119.9(5)
C13 C12 C9 120.1(5)
C14 C13 C12 119.5(5)
C14 C13 H13 120.2
C12 C13 H13 120.2
C13 C14 C15 120.2(5)
C13 C14 H14 119.9
C15 C14 H14 119.9
C16 C15 C14 119.4(5)
C16 C15 H15 120.3
C14 C15 H15 120.3
C15 C16 C17 120.5(6)
C15 C16 H16 119.8
C17 C16 H16 119.8
C12 C17 C16 120.3(6)
C12 C17 H17 119.8
C16 C17 H17 119.8
C23 C18 C19 121.7(5)
C23 C18 N2 121.0(4)
C19 C18 N2 117.3(4)
C20 C19 C18 118.3(5)
C20 C19 H19 120.8
C18 C19 H19 120.8
C21 C20 C19 120.5(5)
C21 C20 H20 119.8
C19 C20 H20 119.8
C22 C21 C20 120.5(5)
C22 C21 H21 119.7
C20 C21 H21 119.7
C21 C22 C23 120.2(6)
C21 C22 H22 119.9
C23 C22 H22 119.9
C18 C23 C22 118.8(5)
C18 C23 H23 120.6
C22 C23 H23 120.6
N1 C24 H24A 109.5
N1 C24 H24B 109.5
H24A C24 H24B 109.5
N1 C24 H24C 109.5
H24A C24 H24C 109.5
H24B C24 H24C 109.5
C26 C25 N3 129.5(5)
C26 C25 C30 121.4(5)
N3 C25 C30 109.2(4)
C27 C26 C25 117.8(6)
C27 C26 H26 121.1
C25 C26 H26 121.1
C26 C27 C28 121.8(5)
C26 C27 H27 119.1
C28 C27 H27 119.1
C29 C28 C27 120.9(5)
C29 C28 H28 119.5
C27 C28 H28 119.5
C28 C29 C30 118.7(5)
C28 C29 H29 120.6
C30 C29 H29 120.6
C29 C30 C25 119.4(5)
C29 C30 C31 134.0(5)
C25 C30 C31 106.5(4)
C32 C31 C30 106.9(4)
C32 C31 C35 122.4(5)
C30 C31 C35 130.7(5)
N3 C32 N4 127.4(5)
N3 C32 C31 110.2(4)
N4 C32 C31 122.4(5)
C34 C33 N4 120.7(4)
C34 C33 C36 122.0(5)
N4 C33 C36 117.3(4)
C33 C34 C35 124.8(5)
C33 C34 Br2 119.2(4)
C35 C34 Br2 116.0(4)
O2 C35 C31 123.9(5)
O2 C35 C34 124.3(5)
C31 C35 C34 111.8(4)
C41 C36 C37 120.4(5)
C41 C36 C33 119.8(5)
C37 C36 C33 119.8(5)
C36 C37 C38 119.3(6)
C36 C37 H37 120.4
C38 C37 H37 120.4
C39 C38 C37 120.1(6)
C39 C38 H38 119.9
C37 C38 H38 119.9
C38 C39 C40 120.7(6)
C38 C39 H39 119.6
C40 C39 H39 119.6
C39 C40 C41 119.8(6)
C39 C40 H40 120.1
C41 C40 H40 120.1
C36 C41 C40 119.6(5)
C36 C41 H41 120.2
C40 C41 H41 120.2
C47 C42 C43 122.0(5)
C47 C42 N4 118.5(5)
C43 C42 N4 119.5(4)
C42 C43 C44 119.0(5)
C42 C43 H43 120.5
C44 C43 H43 120.5
C45 C44 C43 119.8(6)
C45 C44 H44 120.1
C43 C44 H44 120.1
C46 C45 C44 120.0(6)
C46 C45 H45 120.0
C44 C45 H45 120.0
C45 C46 C47 120.9(5)
C45 C46 H46 119.5
C47 C46 H46 119.5
C42 C47 C46 118.2(5)
C42 C47 H47 120.9
C46 C47 H47 120.9
N3 C48 H48A 109.5
N3 C48 H48B 109.5
H48A C48 H48B 109.5
N3 C48 H48C 109.5
H48A C48 H48C 109.5
H48B C48 H48C 109.5
Cl2 C49 Cl1 121.2(6)
Cl2 C49 H49A 107.0
Cl1 C49 H49A 107.0
Cl2 C49 H49B 107.0
Cl1 C49 H49B 107.0
H49A C49 H49B 106.8

loop_
_geom_bond_atom_site_label_1
_geom_bond_atom_site_label_2
_geom_bond_distance
Br1 C10 1.894(4)
Br2 C34 1.893(5)
Cl1 C49 1.724(10)
Cl2 C49 1.595(10)
N1 C8 1.372(6)
N1 C1 1.404(7)
N1 C24 1.466(6)
N2 C8 1.380(6)
N2 C9 1.401(6)
N2 C18 1.447(6)
N3 C32 1.374(6)
N3 C25 1.402(7)
N3 C48 1.461(7)
N4 C32 1.376(7)
N4 C33 1.393(6)
N4 C42 1.453(6)
O1 C11 1.237(6)
O2 C35 1.242(6)
C1 C2 1.385(8)
C1 C6 1.410(8)
C2 C3 1.402(9)
C2 H2 0.9500
C3 C4 1.393(9)
C3 H3 0.9500
C4 C5 1.378(8)
C4 H4 0.9500
C5 C6 1.400(8)
C5 H5 0.9500
C6 C7 1.435(7)
C7 C8 1.381(7)
C7 C11 1.439(7)
C9 C10 1.352(7)
C9 C12 1.494(7)
C10 C11 1.461(7)
C12 C17 1.374(8)
C12 C13 1.390(7)
C13 C14 1.387(8)
C13 H13 0.9500
C14 C15 1.392(9)
C14 H14 0.9500
C15 C16 1.379(9)
C15 H15 0.9500
C16 C17 1.380(7)
C16 H16 0.9500
C17 H17 0.9500
C18 C23 1.371(7)
C18 C19 1.395(7)
C19 C20 1.377(8)
C19 H19 0.9500
C20 C21 1.376(9)
C20 H20 0.9500
C21 C22 1.372(9)
C21 H21 0.9500
C22 C23 1.386(8)
C22 H22 0.9500
C23 H23 0.9500
C24 H24A 0.9800
C24 H24B 0.9800
C24 H24C 0.9800
C25 C26 1.399(8)
C25 C30 1.408(7)
C26 C27 1.371(9)
C26 H26 0.9500
C27 C28 1.389(8)
C27 H27 0.9500
C28 C29 1.385(8)
C28 H28 0.9500
C29 C30 1.399(7)
C29 H29 0.9500
C30 C31 1.426(7)
C31 C32 1.399(7)
C31 C35 1.434(7)
C33 C34 1.359(7)
C33 C36 1.486(7)
C34 C35 1.458(7)
C36 C41 1.385(8)
C36 C37 1.386(8)
C37 C38 1.395(8)
C37 H37 0.9500
C38 C39 1.370(9)
C38 H38 0.9500
C39 C40 1.377(9)
C39 H39 0.9500
C40 C41 1.390(8)
C40 H40 0.9500
C41 H41 0.9500
C42 C47 1.376(8)
C42 C43 1.384(7)
C43 C44 1.391(8)
C43 H43 0.9500
C44 C45 1.382(9)
C44 H44 0.9500
C45 C46 1.381(9)
C45 H45 0.9500
C46 C47 1.389(8)
C46 H46 0.9500
C47 H47 0.9500
C48 H48A 0.9800
C48 H48B 0.9800
C48 H48C 0.9800
C49 H49A 0.9900
C49 H49B 0.9900

loop_
_geom_hbond_atom_site_label_D
_geom_hbond_atom_site_label_H
_geom_hbond_atom_site_label_A
_geom_hbond_distance_DH
_geom_hbond_distance_HA
_geom_hbond_distance_DA
_geom_hbond_angle_DHA
_geom_hbond_site_symmetry_A
C47 H47 O1 0.95 2.30 3.180(7) 153.1 .
C23 H23 O2 0.95 2.65 3.475(7) 144.8 2_665
C23 H23 Br2 0.95 3.05 3.679(5) 125.2 2_665
C19 H19 O2 0.95 2.38 3.287(6) 159.5 .
C47 H47 O1 0.95 2.30 3.180(7) 153.1 .
C23 H23 O2 0.95 2.65 3.475(7) 144.8 2_665
C23 H23 Br2 0.95 3.05 3.679(5) 125.2 2_665
C19 H19 O2 0.95 2.38 3.287(6) 159.5 .

loop_
_geom_torsion_atom_site_label_1
_geom_torsion_atom_site_label_2
_geom_torsion_atom_site_label_3
_geom_torsion_atom_site_label_4
_geom_torsion
C8 N1 C1 C2 -176.2(6)
C24 N1 C1 C2 1.6(8)
C8 N1 C1 C6 1.7(6)
C24 N1 C1 C6 179.5(5)
N1 C1 C2 C3 178.4(5)
C6 C1 C2 C3 0.8(8)
C1 C2 C3 C4 1.1(9)
C2 C3 C4 C5 -1.5(10)
C3 C4 C5 C6 -0.1(9)
C4 C5 C6 C1 1.9(8)
C4 C5 C6 C7 -177.5(6)
C2 C1 C6 C5 -2.3(8)
N1 C1 C6 C5 179.6(5)
C2 C1 C6 C7 177.2(5)
N1 C1 C6 C7 -0.9(6)
C5 C6 C7 C8 179.1(6)
C1 C6 C7 C8 -0.3(6)
C5 C6 C7 C11 0.1(10)
C1 C6 C7 C11 -179.3(5)
C1 N1 C8 N2 177.4(5)
C24 N1 C8 N2 -0.1(9)
C1 N1 C8 C7 -2.0(6)
C24 N1 C8 C7 -179.5(5)
C9 N2 C8 N1 -178.4(5)
C18 N2 C8 N1 8.8(8)
C9 N2 C8 C7 0.9(7)
C18 N2 C8 C7 -171.9(5)
C6 C7 C8 N1 1.4(6)
C11 C7 C8 N1 -179.5(4)
C6 C7 C8 N2 -178.0(5)
C11 C7 C8 N2 1.1(8)
C8 N2 C9 C10 -2.4(7)
C18 N2 C9 C10 170.7(5)
C8 N2 C9 C12 176.9(4)
C18 N2 C9 C12 -9.9(6)
N2 C9 C10 C11 2.0(8)
C12 C9 C10 C11 -177.3(5)
N2 C9 C10 Br1 179.3(3)
C12 C9 C10 Br1 0.0(7)
C8 C7 C11 O1 179.2(5)
C6 C7 C11 O1 -2.0(9)
C8 C7 C11 C10 -1.5(7)
C6 C7 C11 C10 177.3(5)
C9 C10 C11 O1 179.3(5)
Br1 C10 C11 O1 1.9(7)
C9 C10 C11 C7 0.0(7)
Br1 C10 C11 C7 -177.4(3)
C10 C9 C12 C17 91.4(6)
N2 C9 C12 C17 -87.9(6)
C10 C9 C12 C13 -88.5(6)
N2 C9 C12 C13 92.2(6)
C17 C12 C13 C14 1.7(8)
C9 C12 C13 C14 -178.4(5)
C12 C13 C14 C15 -1.5(8)
C13 C14 C15 C16 0.1(9)
C14 C15 C16 C17 1.2(9)
C13 C12 C17 C16 -0.4(8)
C9 C12 C17 C16 179.6(5)
C15 C16 C17 C12 -1.0(9)
C8 N2 C18 C23 -91.7(6)
C9 N2 C18 C23 95.6(6)
C8 N2 C18 C19 90.4(6)
C9 N2 C18 C19 -82.3(6)
C23 C18 C19 C20 1.6(8)
N2 C18 C19 C20 179.5(5)
C18 C19 C20 C21 -1.0(9)
C19 C20 C21 C22 -0.5(10)
C20 C21 C22 C23 1.4(10)
C19 C18 C23 C22 -0.8(8)
N2 C18 C23 C22 -178.6(5)
C21 C22 C23 C18 -0.7(9)
C32 N3 C25 C26 179.8(6)
C48 N3 C25 C26 -5.0(9)
C32 N3 C25 C30 -1.6(6)
C48 N3 C25 C30 173.6(5)
N3 C25 C26 C27 179.3(5)
C30 C25 C26 C27 0.8(9)
C25 C26 C27 C28 -1.9(9)
C26 C27 C28 C29 1.1(9)
C27 C28 C29 C30 0.7(8)
C28 C29 C30 C25 -1.7(7)
C28 C29 C30 C31 180.0(5)
C26 C25 C30 C29 0.9(8)
N3 C25 C30 C29 -177.8(4)
C26 C25 C30 C31 179.7(5)
N3 C25 C30 C31 0.9(6)
C29 C30 C31 C32 178.6(6)
C25 C30 C31 C32 0.1(5)
C29 C30 C31 C35 -1.0(10)
C25 C30 C31 C35 -179.5(5)
C25 N3 C32 N4 -179.4(5)
C48 N3 C32 N4 6.2(9)
C25 N3 C32 C31 1.6(6)
C48 N3 C32 C31 -172.8(6)
C33 N4 C32 N3 -179.5(5)
C42 N4 C32 N3 4.2(8)
C33 N4 C32 C31 -0.6(7)
C42 N4 C32 C31 -176.9(5)
C30 C31 C32 N3 -1.1(6)
C35 C31 C32 N3 178.6(5)
C30 C31 C32 N4 179.9(5)
C35 C31 C32 N4 -0.5(8)
C32 N4 C33 C34 1.3(7)
C42 N4 C33 C34 177.8(5)
C32 N4 C33 C36 -179.0(4)
C42 N4 C33 C36 -2.5(7)
N4 C33 C34 C35 -1.1(8)
C36 C33 C34 C35 179.2(5)
N4 C33 C34 Br2 179.9(4)
C36 C33 C34 Br2 0.3(7)
C32 C31 C35 O2 -179.4(5)
C30 C31 C35 O2 0.2(9)
C32 C31 C35 C34 0.7(7)
C30 C31 C35 C34 -179.7(5)
C33 C34 C35 O2 -179.8(5)
Br2 C34 C35 O2 -0.9(7)
C33 C34 C35 C31 0.1(7)
Br2 C34 C35 C31 179.1(3)
C34 C33 C36 C41 -103.4(6)
N4 C33 C36 C41 76.9(6)
C34 C33 C36 C37 74.6(7)
N4 C33 C36 C37 -105.1(6)
C41 C36 C37 C38 1.6(8)
C33 C36 C37 C38 -176.5(5)
C36 C37 C38 C39 -0.8(9)
C37 C38 C39 C40 -0.3(10)
C38 C39 C40 C41 0.8(10)
C37 C36 C41 C40 -1.1(8)
C33 C36 C41 C40 176.9(5)
C39 C40 C41 C36 0.0(9)
C32 N4 C42 C47 74.3(7)
C33 N4 C42 C47 -102.0(6)
C32 N4 C42 C43 -107.9(6)
C33 N4 C42 C43 75.8(6)
C47 C42 C43 C44 -1.6(9)
N4 C42 C43 C44 -179.3(5)
C42 C43 C44 C45 0.8(9)
C43 C44 C45 C46 -0.5(9)
C44 C45 C46 C47 1.0(9)
C43 C42 C47 C46 2.0(9)
N4 C42 C47 C46 179.8(4)
C45 C46 C47 C42 -1.7(8)
